data_7109943
loop_
_publ_author_name
'Holger Braunschweig'
'Krzysztof Radacki'
'Rong Shang'

_publ_section_title
;
 sigma-coordination of metal-boryl bonds to gold(I)
;
_journal_name_full Chem.Commun.
_journal_page_first 9905
_journal_paper_doi 10.1039/c3cc45455j
_journal_volume 49
_journal_year 2013
_chemical_formula_moiety 'C28 H30 Au B Cl Mn N2 O2, C6 H6'
_chemical_formula_sum 'C34 H36 Au B Cl Mn N2 O2'
_chemical_formula_weight 802.81
_chemical_name_common
;
?
;
_chemical_name_systematic
; 
?
;
_space_group_IT_number 2
_symmetry_cell_setting triclinic
_symmetry_space_group_name_Hall '-P 1'
_symmetry_space_group_name_H-M 'P -1'
_atom_sites_solution_hydrogens geom
_atom_sites_solution_primary direct
_atom_sites_solution_secondary difmap
_audit_creation_method SHELXL-97
_cell_angle_alpha 73.5910(10)
_cell_angle_beta 81.1020(10)
_cell_angle_gamma 85.2730(10)
_cell_formula_units_Z 2
_cell_length_a 9.3841(3)
_cell_length_b 12.9033(5)
_cell_length_c 13.7510(5)
_cell_measurement_reflns_used 7519
_cell_measurement_temperature 100(2)
_cell_measurement_theta_max 26.74
_cell_measurement_theta_min 2.20
_cell_volume 1576.69(10)
_computing_cell_refinement 'Saint+ ver. 7.68A (Bruker AXS)'
_computing_data_collection 'APEX2 ver. 2010.3 (Bruker AXS)'
_computing_data_reduction 'Saint+ ver. 7.68A (Bruker AXS)'
_computing_molecular_graphics 'XP ver. 5.1 (Bruker AXS, 1998)'
_computing_publication_material 'SHELXL-97 (Sheldrick, 2008)'
_computing_structure_refinement 'SHELXL-97 (Sheldrick, 2008)'
_computing_structure_solution 'SHELXS-97 (Sheldrick, 2008)'
_diffrn_ambient_temperature 100(2)
_diffrn_detector_area_resol_mean 8.333
_diffrn_measured_fraction_theta_full 0.999
_diffrn_measured_fraction_theta_max 0.997
_diffrn_measurement_device_type 'Bruker X8-APEX II'
_diffrn_measurement_method '\f and \w scans'
_diffrn_radiation_monochromator 'multi-layer mirror'
_diffrn_radiation_source 'rotating anode'
_diffrn_radiation_type MoK\a
_diffrn_radiation_wavelength 0.71073
_diffrn_reflns_av_R_equivalents 0.0402
_diffrn_reflns_av_sigmaI/netI 0.0325
_diffrn_reflns_limit_h_max 11
_diffrn_reflns_limit_h_min -11
_diffrn_reflns_limit_k_max 16
_diffrn_reflns_limit_k_min -16
_diffrn_reflns_limit_l_max 17
_diffrn_reflns_limit_l_min -17
_diffrn_reflns_number 28097
_diffrn_reflns_theta_full 26.00
_diffrn_reflns_theta_max 26.77
_diffrn_reflns_theta_min 1.56
_exptl_absorpt_coefficient_mu 5.166
_exptl_absorpt_correction_T_max 0.3921
_exptl_absorpt_correction_T_min 0.1730
_exptl_absorpt_correction_type analytical
_exptl_absorpt_process_details 'Sadabs 2008/1 (Bruker 2008)'
_exptl_crystal_colour yellow
_exptl_crystal_density_diffrn 1.691
_exptl_crystal_density_method 'not measured'
_exptl_crystal_description block
_exptl_crystal_F_000 792
_exptl_crystal_size_max 0.49
_exptl_crystal_size_mid 0.39
_exptl_crystal_size_min 0.37
_refine_diff_density_max 0.974
_refine_diff_density_min -0.421
_refine_diff_density_rms 0.088
_refine_ls_extinction_method none
_refine_ls_goodness_of_fit_ref 1.043
_refine_ls_hydrogen_treatment constr
_refine_ls_matrix_type full
_refine_ls_number_parameters 415
_refine_ls_number_reflns 6699
_refine_ls_number_restraints 252
_refine_ls_restrained_S_all 1.030
_refine_ls_R_factor_all 0.0226
_refine_ls_R_factor_gt 0.0194
_refine_ls_shift/su_max 0.002
_refine_ls_shift/su_mean 0.000
_refine_ls_structure_factor_coef Fsqd
_refine_ls_weighting_details 'calc w=1/[\s^2^(Fo^2^)+(0.0140P)^2^+1.2173P] where P=(Fo^2^+2Fc^2^)/3'
_refine_ls_weighting_scheme calc
_refine_ls_wR_factor_gt 0.0439
_refine_ls_wR_factor_ref 0.0449
_reflns_number_gt 6204
_reflns_number_total 6699
_reflns_threshold_expression >2sigma(I)
_cod_data_source_file c3cc45455j.txt
_cod_data_source_block 4
_cod_original_sg_symbol_H-M P-1
_cod_database_code 7109943

loop_
_symmetry_equiv_pos_as_xyz
'x, y, z'
'-x, -y, -z'

loop_
_atom_site_label
_atom_site_type_symbol
_atom_site_fract_x
_atom_site_fract_y
_atom_site_fract_z
_atom_site_U_iso_or_equiv
_atom_site_adp_type
_atom_site_occupancy
_atom_site_symmetry_multiplicity
_atom_site_calc_flag
_atom_site_refinement_flags
_atom_site_disorder_assembly
_atom_site_disorder_group
Au1 Au -0.267665(10) 0.726764(7) 0.279722(7) 0.01436(4) Uani 1 1 d . . .
C2 C -0.2837(3) 1.0163(2) 0.1116(2) 0.0204(6) Uani 1 1 d . . .
O2 O -0.3021(2) 1.10851(14) 0.10382(16) 0.0275(5) Uani 1 1 d . . .
O1 O 0.0100(2) 0.89346(16) 0.21051(16) 0.0263(4) Uani 1 1 d . . .
C1 C -0.0916(3) 0.8855(2) 0.1749(2) 0.0197(6) Uani 1 1 d . . .
Cl1 Cl -0.59011(7) 0.82631(5) 0.20929(6) 0.02503(15) Uani 1 1 d . . .
Mn1 Mn -0.24300(4) 0.88018(3) 0.11330(3) 0.01555(8) Uani 1 1 d . . .
C1_1 C -0.2681(3) 0.5902(2) 0.3984(2) 0.0185(5) Uani 1 1 d . . .
N2_1 N -0.2337(2) 0.58209(17) 0.49255(17) 0.0176(5) Uani 1 1 d . . .
C3_1 C -0.2612(3) 0.4808(2) 0.5589(2) 0.0222(6) Uani 1 1 d . . .
H3_1 H -0.2464 0.4565 0.6287 0.027 Uiso 1 1 calc R . .
C4_1 C -0.3130(3) 0.4240(2) 0.5052(2) 0.0230(6) Uani 1 1 d . . .
H4_1 H -0.3424 0.3514 0.5299 0.028 Uiso 1 1 calc R . .
N5_1 N -0.3156(2) 0.49097(16) 0.40679(17) 0.0175(5) Uani 1 1 d . . .
C1_2 C -0.1738(3) 0.6661(2) 0.5229(2) 0.0167(5) Uani 1 1 d . . .
C2_2 C -0.0506(3) 0.7161(2) 0.4672(2) 0.0239(6) Uani 1 1 d . . .
H2_2 H -0.0069 0.6983 0.4066 0.029 Uiso 1 1 calc R . .
C3_2 C 0.0085(3) 0.7925(2) 0.5010(2) 0.0293(7) Uani 1 1 d . . .
H3_2 H 0.0926 0.8275 0.4625 0.035 Uiso 1 1 calc R . .
C4_2 C -0.0527(3) 0.8188(2) 0.5898(2) 0.0273(7) Uani 1 1 d . . .
C5_2 C -0.1777(3) 0.7684(2) 0.6432(2) 0.0243(6) Uani 1 1 d . . .
H5_2 H -0.2219 0.7862 0.7037 0.029 Uiso 1 1 calc R . .
C6_2 C -0.2392(3) 0.6928(2) 0.6104(2) 0.0216(6) Uani 1 1 d . . .
H6_2 H -0.3253 0.6596 0.6475 0.026 Uiso 1 1 calc R . .
C7_2 C 0.0147(4) 0.8979(3) 0.6298(3) 0.0436(9) Uani 1 1 d . . .
H7A_2 H -0.0587 0.9522 0.6441 0.065 Uiso 1 1 calc R . .
H7B_2 H 0.0927 0.9337 0.5783 0.065 Uiso 1 1 calc R . .
H7C_2 H 0.0538 0.8592 0.6928 0.065 Uiso 1 1 calc R . .
C1_3 C -0.3650(3) 0.4570(2) 0.3274(2) 0.0184(5) Uani 1 1 d . . .
C2_3 C -0.3249(3) 0.3540(2) 0.3179(2) 0.0203(6) Uani 1 1 d . . .
H2_3 H -0.2612 0.3087 0.3607 0.024 Uiso 1 1 calc R . .
C3_3 C -0.3789(3) 0.3177(2) 0.2453(2) 0.0209(6) Uani 1 1 d . . .
H3_3 H -0.3518 0.2470 0.2391 0.025 Uiso 1 1 calc R . .
C4_3 C -0.4718(3) 0.3828(2) 0.1818(2) 0.0199(6) Uani 1 1 d . . .
C5_3 C -0.5082(3) 0.4869(2) 0.1917(2) 0.0186(5) Uani 1 1 d . . .
H5_3 H -0.5698 0.5332 0.1478 0.022 Uiso 1 1 calc R . .
C6_3 C -0.4561(3) 0.5238(2) 0.2642(2) 0.0185(5) Uani 1 1 d . . .
H6_3 H -0.4827 0.5944 0.2705 0.022 Uiso 1 1 calc R . .
C7_3 C -0.5358(3) 0.3419(2) 0.1068(2) 0.0244(6) Uani 1 1 d . . .
H7A_3 H -0.6371 0.3257 0.1328 0.037 Uiso 1 1 calc R . .
H7B_3 H -0.4822 0.2761 0.0977 0.037 Uiso 1 1 calc R . .
H7C_3 H -0.5300 0.3973 0.0408 0.037 Uiso 1 1 calc R . .
B1_4 B -0.4174(3) 0.8724(2) 0.2327(2) 0.0188(6) Uani 1 1 d . . .
C1_4 C -0.4532(3) 0.9284(2) 0.3261(2) 0.0199(6) Uani 1 1 d . . .
C2_4 C -0.3172(3) 0.9649(2) 0.3551(2) 0.0234(6) Uani 1 1 d . . .
H2A_4 H -0.2690 1.0183 0.2960 0.035 Uiso 1 1 calc R . .
H2B_4 H -0.2512 0.9022 0.3758 0.035 Uiso 1 1 calc R . .
H2C_4 H -0.3448 0.9974 0.4121 0.035 Uiso 1 1 calc R . .
C3_4 C -0.5267(3) 0.8484(2) 0.4233(2) 0.0251(6) Uani 1 1 d . . .
H3A_4 H -0.5431 0.8824 0.4797 0.038 Uiso 1 1 calc R . .
H3B_4 H -0.4643 0.7831 0.4416 0.038 Uiso 1 1 calc R . .
H3C_4 H -0.6193 0.8290 0.4102 0.038 Uiso 1 1 calc R . .
C4_4 C -0.5591(3) 1.0275(2) 0.2993(2) 0.0258(6) Uani 1 1 d . . .
H4A_4 H -0.5786 1.0601 0.3566 0.039 Uiso 1 1 calc R . .
H4B_4 H -0.6496 1.0044 0.2864 0.039 Uiso 1 1 calc R . .
H4C_4 H -0.5161 1.0808 0.2379 0.039 Uiso 1 1 calc R . .
C1_5 C -0.3241(3) 0.7675(2) 0.0485(2) 0.0231(6) Uani 1 1 d . . .
H1_5 H -0.3916 0.7145 0.0855 0.028 Uiso 1 1 calc R . .
C2_5 C -0.1726(3) 0.7535(2) 0.0405(2) 0.0240(6) Uani 1 1 d . . .
H2_5 H -0.1203 0.6894 0.0713 0.029 Uiso 1 1 calc R . .
C3_5 C -0.1121(3) 0.8512(2) -0.0211(2) 0.0256(6) Uani 1 1 d . . .
H3_5 H -0.0121 0.8647 -0.0390 0.031 Uiso 1 1 calc R . .
C4_5 C -0.2263(3) 0.9250(2) -0.0512(2) 0.0258(6) Uani 1 1 d . . .
H4_5 H -0.2170 0.9971 -0.0934 0.031 Uiso 1 1 calc R . .
C5_5 C -0.3582(3) 0.8731(2) -0.0076(2) 0.0241(6) Uani 1 1 d . . .
H5_5 H -0.4525 0.9044 -0.0150 0.029 Uiso 1 1 calc R . .
C1_6 C 0.0833(5) 0.4749(2) 0.1412(4) 0.0298(10) Uani 0.670(8) 1 d PGU A 1
H1_6 H 0.0492 0.3935 0.1548 0.036 Uiso 0.670(8) 1 d PG A 1
C2_6 C 0.0616(4) 0.5248(3) 0.2207(3) 0.0304(10) Uani 0.670(8) 1 d PGU A 1
H2_6 H 0.0108 0.4819 0.2957 0.036 Uiso 0.670(8) 1 d PG A 1
C3_6 C 0.1057(5) 0.6304(3) 0.2030(2) 0.0270(9) Uani 0.670(8) 1 d PGU A 1
H3_6 H 0.0889 0.6689 0.2643 0.032 Uiso 0.670(8) 1 d PG A 1
C4_6 C 0.1715(5) 0.6860(2) 0.1057(3) 0.0234(9) Uani 0.670(8) 1 d PGU A 1
H4_6 H 0.2056 0.7674 0.0921 0.028 Uiso 0.670(8) 1 d PG A 1
C5_6 C 0.1932(4) 0.6360(4) 0.02621(19) 0.0220(9) Uani 0.670(8) 1 d PGU A 1
H5_6 H 0.2440 0.6790 -0.0488 0.026 Uiso 0.670(8) 1 d PG A 1
C6_6 C 0.1491(5) 0.5305(4) 0.0439(3) 0.0248(9) Uani 0.670(8) 1 d PGU A 1
H6_6 H 0.1659 0.4920 -0.0174 0.030 Uiso 0.670(8) 1 d PG A 1
C1_16 C 0.1124(9) 0.4953(7) 0.0822(8) 0.0259(13) Uani 0.330(8) 1 d PGU A 2
H1_16 H 0.1068 0.4364 0.0408 0.031 Uiso 0.330(8) 1 d PG A 2
C2_16 C 0.0513(8) 0.4746(5) 0.1850(8) 0.0262(13) Uani 0.330(8) 1 d PGU A 2
H2_16 H -0.0015 0.3997 0.2229 0.031 Uiso 0.330(8) 1 d PG A 2
C3_16 C 0.0586(9) 0.5511(7) 0.2387(4) 0.0247(13) Uani 0.330(8) 1 d PGU A 2
H3_16 H 0.0114 0.5351 0.3180 0.030 Uiso 0.330(8) 1 d PG A 2
C4_16 C 0.1271(11) 0.6482(6) 0.1896(6) 0.0263(12) Uani 0.330(8) 1 d PGU A 2
H4_16 H 0.1327 0.7071 0.2310 0.032 Uiso 0.330(8) 1 d PG A 2
C5_16 C 0.1882(10) 0.6689(6) 0.0868(6) 0.0258(12) Uani 0.330(8) 1 d PGU A 2
H5_16 H 0.2410 0.7438 0.0489 0.031 Uiso 0.330(8) 1 d PG A 2
C6_16 C 0.1809(9) 0.5925(9) 0.0331(4) 0.0266(13) Uani 0.330(8) 1 d PGU A 2
H6_16 H 0.2280 0.6085 -0.0462 0.032 Uiso 0.330(8) 1 d PG A 2

loop_
_atom_site_aniso_label
_atom_site_aniso_U_11
_atom_site_aniso_U_22
_atom_site_aniso_U_33
_atom_site_aniso_U_23
_atom_site_aniso_U_13
_atom_site_aniso_U_12
Au1 0.01734(6) 0.01051(5) 0.01534(6) -0.00238(4) -0.00489(4) -0.00038(4)
C2 0.0171(13) 0.0229(14) 0.0191(14) -0.0001(12) -0.0052(11) -0.0037(11)
O2 0.0342(12) 0.0126(9) 0.0337(12) -0.0025(9) -0.0060(10) -0.0013(8)
O1 0.0193(10) 0.0283(11) 0.0319(12) -0.0053(9) -0.0087(9) -0.0046(8)
C1 0.0211(14) 0.0135(12) 0.0221(14) -0.0022(11) 0.0013(11) -0.0035(10)
Cl1 0.0175(3) 0.0234(3) 0.0375(4) -0.0107(3) -0.0090(3) -0.0018(3)
Mn1 0.0176(2) 0.01203(18) 0.0167(2) -0.00156(16) -0.00570(16) -0.00084(15)
C1_1 0.0156(13) 0.0194(13) 0.0214(14) -0.0081(12) -0.0017(11) 0.0007(10)
N2_1 0.0212(12) 0.0134(10) 0.0185(12) -0.0039(9) -0.0045(9) -0.0003(9)
C3_1 0.0306(15) 0.0141(13) 0.0200(14) 0.0004(12) -0.0074(12) -0.0002(11)
C4_1 0.0344(16) 0.0139(13) 0.0182(14) 0.0015(12) -0.0077(12) -0.0004(11)
N5_1 0.0236(12) 0.0119(10) 0.0173(11) -0.0035(9) -0.0055(9) 0.0005(9)
C1_2 0.0190(13) 0.0142(12) 0.0184(13) -0.0033(11) -0.0105(11) 0.0023(10)
C2_2 0.0209(14) 0.0280(15) 0.0252(15) -0.0113(13) -0.0038(12) -0.0001(12)
C3_2 0.0202(15) 0.0303(16) 0.0386(18) -0.0093(15) -0.0062(13) -0.0042(12)
C4_2 0.0290(16) 0.0218(14) 0.0356(17) -0.0095(14) -0.0165(14) 0.0015(12)
C5_2 0.0341(16) 0.0198(14) 0.0215(15) -0.0076(12) -0.0095(13) 0.0024(12)
C6_2 0.0253(15) 0.0176(13) 0.0208(14) -0.0038(12) -0.0033(12) -0.0001(11)
C7_2 0.048(2) 0.0382(19) 0.056(2) -0.0211(18) -0.0228(19) -0.0084(16)
C1_3 0.0219(14) 0.0155(12) 0.0186(14) -0.0053(11) -0.0031(11) -0.0018(10)
C2_3 0.0255(14) 0.0154(13) 0.0189(14) -0.0021(11) -0.0066(12) 0.0036(11)
C3_3 0.0275(15) 0.0134(12) 0.0220(14) -0.0060(12) -0.0029(12) 0.0004(11)
C4_3 0.0238(14) 0.0175(13) 0.0178(14) -0.0042(11) -0.0009(11) -0.0038(11)
C5_3 0.0218(14) 0.0169(13) 0.0168(13) -0.0033(11) -0.0044(11) -0.0015(10)
C6_3 0.0217(14) 0.0131(12) 0.0205(14) -0.0047(11) -0.0015(11) -0.0027(10)
C7_3 0.0302(16) 0.0206(14) 0.0251(15) -0.0089(13) -0.0066(13) -0.0014(12)
B1_4 0.0169(15) 0.0121(13) 0.0270(17) -0.0017(13) -0.0080(13) -0.0013(11)
C1_4 0.0191(13) 0.0163(13) 0.0247(15) -0.0064(12) -0.0030(11) -0.0005(10)
C2_4 0.0274(15) 0.0205(14) 0.0259(15) -0.0107(13) -0.0054(12) -0.0025(11)
C3_4 0.0268(15) 0.0195(14) 0.0283(16) -0.0081(13) 0.0009(13) 0.0006(11)
C4_4 0.0269(15) 0.0170(13) 0.0328(17) -0.0072(13) -0.0029(13) 0.0020(11)
C1_5 0.0293(15) 0.0225(14) 0.0206(14) -0.0077(12) -0.0076(12) -0.0037(12)
C2_5 0.0339(16) 0.0219(14) 0.0181(14) -0.0085(12) -0.0080(12) 0.0068(12)
C3_5 0.0271(15) 0.0290(15) 0.0205(15) -0.0076(13) -0.0006(12) -0.0022(12)
C4_5 0.0357(17) 0.0234(15) 0.0167(14) -0.0008(12) -0.0070(13) -0.0021(12)
C5_5 0.0281(15) 0.0245(15) 0.0218(15) -0.0056(13) -0.0127(12) 0.0017(12)
C1_6 0.0263(18) 0.0298(17) 0.030(2) -0.0019(15) -0.0061(17) -0.0003(15)
C2_6 0.0255(16) 0.0334(18) 0.0280(17) -0.0021(15) -0.0065(15) 0.0059(16)
C3_6 0.0255(17) 0.0296(17) 0.0240(16) -0.0047(14) -0.0074(14) 0.0086(15)
C4_6 0.0230(17) 0.0284(16) 0.0215(17) -0.0115(13) -0.0078(15) 0.0083(14)
C5_6 0.0222(16) 0.0213(18) 0.0258(16) -0.0105(15) -0.0078(14) 0.0027(15)
C6_6 0.0247(18) 0.0229(18) 0.0277(18) -0.0068(16) -0.0068(15) -0.0008(15)
C1_16 0.025(2) 0.029(2) 0.025(2) -0.009(2) -0.005(2) 0.001(2)
C2_16 0.025(2) 0.028(2) 0.026(2) -0.007(2) -0.006(2) 0.005(2)
C3_16 0.024(2) 0.027(2) 0.026(2) -0.0104(18) -0.008(2) 0.004(2)
C4_16 0.023(2) 0.029(2) 0.0260(19) -0.0056(18) -0.0061(19) 0.0046(18)
C5_16 0.023(2) 0.028(2) 0.026(2) -0.0071(18) -0.0051(19) 0.0049(19)
C6_16 0.024(2) 0.030(2) 0.026(2) -0.0074(19) -0.0045(19) 0.001(2)

loop_
_atom_type_symbol
_atom_type_description
_atom_type_scat_dispersion_real
_atom_type_scat_dispersion_imag
_atom_type_scat_source
C C 0.0033 0.0016 'International Tables Vol C Tables 4.2.6.8 and 6.1.1.4'
H H 0.0000 0.0000 'International Tables Vol C Tables 4.2.6.8 and 6.1.1.4'
B B 0.0013 0.0007 'International Tables Vol C Tables 4.2.6.8 and 6.1.1.4'
N N 0.0061 0.0033 'International Tables Vol C Tables 4.2.6.8 and 6.1.1.4'
O O 0.0106 0.0060 'International Tables Vol C Tables 4.2.6.8 and 6.1.1.4'
Cl Cl 0.1484 0.1585 'International Tables Vol C Tables 4.2.6.8 and 6.1.1.4'
Mn Mn 0.3368 0.7283 'International Tables Vol C Tables 4.2.6.8 and 6.1.1.4'
Au Au -2.0133 8.8022 'International Tables Vol C Tables 4.2.6.8 and 6.1.1.4'

loop_
_exptl_crystal_face_index_h
_exptl_crystal_face_index_k
_exptl_crystal_face_index_l
_exptl_crystal_face_perp_dist
2.00 0.00 -1.00 0.1820
0.00 0.00 -1.00 0.1400
0.00 0.00 1.00 0.2240
-1.00 0.00 -1.00 0.0630
1.00 0.00 1.00 0.1710
1.00 1.00 -2.00 0.1630
-1.00 -1.00 2.00 0.2250
2.00 0.00 1.00 0.1870
0.00 1.00 -2.00 0.1190
1.00 -1.00 2.00 0.1920
-1.00 1.00 -2.00 0.1200
2.00 -1.00 1.00 0.2160
1.00 -2.00 2.00 0.2190
0.00 1.00 -1.00 0.1510
1.00 2.00 -2.00 0.1520
1.00 -1.00 0.00 0.2500
-1.00 -2.00 1.00 0.2060
1.00 2.00 -1.00 0.1510
1.00 -2.00 0.00 0.2570
-1.00 1.00 1.00 0.2090
0.00 -2.00 -1.00 0.2370
0.00 2.00 1.00 0.2140
1.00 -2.00 -2.00 0.2640
-1.00 2.00 2.00 0.2130
-1.00 0.00 1.00 0.1600
1.00 2.00 1.00 0.1620
0.00 1.00 1.00 0.1860

loop_
_geom_angle_atom_site_label_1
_geom_angle_atom_site_label_2
_geom_angle_atom_site_label_3
_geom_angle
C1_1 Au1 Mn1 170.80(7)
B1_4 Au1 Mn1 51.71(8)
C1_1 Au1 C1 139.34(10)
B1_4 Au1 C1 75.71(10)
Mn1 Au1 C1 39.62(6)
O2 C2 Mn1 174.6(3)
O1 C1 Mn1 176.3(2)
O1 C1 Au1 117.0(2)
Mn1 C1 Au1 66.75(8)
C2 Mn1 C1 87.69(12)
C2 Mn1 B1_4 76.01(12)
C1 Mn1 B1_4 102.36(12)
C2 Mn1 C5_5 98.91(12)
C1 Mn1 C5_5 157.72(12)
C2 Mn1 C1_5 135.21(12)
C1 Mn1 C1_5 136.53(11)
C5_5 Mn1 C1_5 38.11(10)
C2 Mn1 C4_5 89.71(12)
C1 Mn1 C4_5 120.89(12)
C5_5 Mn1 C4_5 38.62(11)
C1_5 Mn1 C4_5 63.99(11)
C2 Mn1 C2_5 152.95(12)
C1 Mn1 C2_5 101.33(11)
C5_5 Mn1 C2_5 63.96(11)
C1_5 Mn1 C2_5 38.22(11)
C4_5 Mn1 C2_5 63.71(11)
C2 Mn1 C3_5 116.55(12)
C1 Mn1 C3_5 93.79(12)
C5_5 Mn1 C3_5 64.18(11)
C1_5 Mn1 C3_5 64.04(11)
C4_5 Mn1 C3_5 37.94(11)
C2_5 Mn1 C3_5 38.20(11)
C2 Mn1 Au1 122.14(9)
C1 Mn1 Au1 73.63(8)
B1_4 Mn1 Au1 56.65(8)
C5_5 Mn1 Au1 118.81(8)
C1_5 Mn1 Au1 84.91(8)
C4_5 Mn1 Au1 146.80(8)
C2_5 Mn1 Au1 84.91(8)
C3_5 Mn1 Au1 118.88(8)
N2_1 C1_1 N5_1 104.0(2)
N2_1 C1_1 Au1 126.39(18)
N5_1 C1_1 Au1 129.29(19)
C1_1 N2_1 C3_1 111.6(2)
C4_1 C3_1 N2_1 106.4(2)
C4_1 C3_1 H3_1 126.8
N2_1 C3_1 H3_1 126.8
C3_1 C4_1 N5_1 107.1(2)
C3_1 C4_1 H4_1 126.4
N5_1 C4_1 H4_1 126.4
C1_1 N5_1 C4_1 110.9(2)
C2_2 C1_2 C6_2 120.8(2)
C1_2 C2_2 C3_2 119.1(3)
C1_2 C2_2 H2_2 120.4
C3_2 C2_2 H2_2 120.4
C4_2 C3_2 C2_2 121.4(3)
C4_2 C3_2 H3_2 119.3
C2_2 C3_2 H3_2 119.3
C3_2 C4_2 C5_2 118.1(3)
C3_2 C4_2 C7_2 121.7(3)
C5_2 C4_2 C7_2 120.2(3)
C6_2 C5_2 C4_2 121.5(3)
C6_2 C5_2 H5_2 119.2
C4_2 C5_2 H5_2 119.2
C5_2 C6_2 C1_2 119.1(3)
C5_2 C6_2 H6_2 120.4
C1_2 C6_2 H6_2 120.4
C4_2 C7_2 H7A_2 109.5
C4_2 C7_2 H7B_2 109.5
H7A_2 C7_2 H7B_2 109.5
C4_2 C7_2 H7C_2 109.5
H7A_2 C7_2 H7C_2 109.5
H7B_2 C7_2 H7C_2 109.5
C6_3 C1_3 C2_3 120.4(2)
C1_3 C2_3 C3_3 119.4(2)
C1_3 C2_3 H2_3 120.3
C3_3 C2_3 H2_3 120.3
C4_3 C3_3 C2_3 121.2(2)
C4_3 C3_3 H3_3 119.4
C2_3 C3_3 H3_3 119.4
C3_3 C4_3 C5_3 118.1(2)
C3_3 C4_3 C7_3 121.3(2)
C5_3 C4_3 C7_3 120.5(2)
C6_3 C5_3 C4_3 121.2(2)
C6_3 C5_3 H5_3 119.4
C4_3 C5_3 H5_3 119.4
C1_3 C6_3 C5_3 119.6(2)
C1_3 C6_3 H6_3 120.2
C5_3 C6_3 H6_3 120.2
C4_3 C7_3 H7A_3 109.5
C4_3 C7_3 H7B_3 109.5
H7A_3 C7_3 H7B_3 109.5
C4_3 C7_3 H7C_3 109.5
H7A_3 C7_3 H7C_3 109.5
H7B_3 C7_3 H7C_3 109.5
C1_4 B1_4 Cl1 108.51(19)
C1_4 B1_4 Mn1 133.81(19)
Cl1 B1_4 Mn1 115.00(16)
C1_4 B1_4 Au1 108.66(18)
Cl1 B1_4 Au1 108.68(13)
Mn1 B1_4 Au1 71.64(9)
C2_4 C1_4 C3_4 106.7(2)
C2_4 C1_4 C4_4 108.5(2)
C3_4 C1_4 C4_4 106.8(2)
C2_4 C1_4 B1_4 112.9(2)
C3_4 C1_4 B1_4 110.6(2)
C4_4 C1_4 B1_4 111.0(2)
C1_4 C2_4 H2A_4 109.5
C1_4 C2_4 H2B_4 109.5
H2A_4 C2_4 H2B_4 109.5
C1_4 C2_4 H2C_4 109.5
H2A_4 C2_4 H2C_4 109.5
H2B_4 C2_4 H2C_4 109.5
C1_4 C3_4 H3A_4 109.5
C1_4 C3_4 H3B_4 109.5
H3A_4 C3_4 H3B_4 109.5
C1_4 C3_4 H3C_4 109.5
H3A_4 C3_4 H3C_4 109.5
H3B_4 C3_4 H3C_4 109.5
C1_4 C4_4 H4A_4 109.5
C1_4 C4_4 H4B_4 109.5
H4A_4 C4_4 H4B_4 109.5
C1_4 C4_4 H4C_4 109.5
H4A_4 C4_4 H4C_4 109.5
H4B_4 C4_4 H4C_4 109.5
C5_5 C1_5 C2_5 108.3(3)
C5_5 C1_5 Mn1 70.80(15)
C2_5 C1_5 Mn1 71.25(15)
C5_5 C1_5 H1_5 125.9
C2_5 C1_5 H1_5 125.9
Mn1 C1_5 H1_5 123.7
C1_5 C2_5 C3_5 108.1(3)
C1_5 C2_5 Mn1 70.53(15)
C3_5 C2_5 Mn1 71.12(16)
C1_5 C2_5 H2_5 125.9
C3_5 C2_5 H2_5 125.9
Mn1 C2_5 H2_5 124.0
C4_5 C3_5 C2_5 107.7(3)
C4_5 C3_5 Mn1 70.71(17)
C2_5 C3_5 Mn1 70.68(16)
C4_5 C3_5 H3_5 126.1
C2_5 C3_5 H3_5 126.1
Mn1 C3_5 H3_5 124.1
C3_5 C4_5 C5_5 108.2(3)
C3_5 C4_5 Mn1 71.35(16)
C5_5 C4_5 Mn1 70.29(16)
C3_5 C4_5 H4_5 125.9
C5_5 C4_5 H4_5 125.9
Mn1 C4_5 H4_5 124.1
C1_5 C5_5 C4_5 107.7(3)
C1_5 C5_5 Mn1 71.09(15)
C4_5 C5_5 Mn1 71.09(16)
C1_5 C5_5 H5_5 126.1
C4_5 C5_5 H5_5 126.1
Mn1 C5_5 H5_5 123.3
C2_6 C1_6 C6_6 120.0
C1_6 C2_6 C3_6 120.0
C4_6 C3_6 C2_6 120.0
C5_6 C4_6 C3_6 120.0
C4_6 C5_6 C6_6 120.0
C5_6 C6_6 C1_6 120.0
C6_16 C1_16 C2_16 120.0
C6_16 C1_16 H1_16 120.0
C2_16 C1_16 H1_16 120.0
C3_16 C2_16 C1_16 120.0
C3_16 C2_16 H2_16 120.0
C1_16 C2_16 H2_16 120.0
C2_16 C3_16 C4_16 120.0
C2_16 C3_16 H3_16 120.0
C4_16 C3_16 H3_16 120.0
C5_16 C4_16 C3_16 120.0
C5_16 C4_16 H4_16 120.0
C3_16 C4_16 H4_16 120.0
C6_16 C5_16 C4_16 120.0
C6_16 C5_16 H5_16 120.0
C4_16 C5_16 H5_16 120.0
C1_16 C6_16 C5_16 120.0
C1_16 C6_16 H6_16 120.0
C5_16 C6_16 H6_16 120.0

loop_
_geom_bond_atom_site_label_1
_geom_bond_atom_site_label_2
_geom_bond_distance
Au1 C1_1 2.035(3)
Au1 B1_4 2.255(3)
Au1 Mn1 2.5616(4)
Au1 C1 2.675(3)
C2 O2 1.165(3)
C2 Mn1 1.760(3)
O1 C1 1.161(3)
C1 Mn1 1.778(3)
Cl1 B1_4 1.875(3)
Mn1 B1_4 2.119(3)
Mn1 C5_5 2.144(3)
Mn1 C1_5 2.148(3)
Mn1 C4_5 2.155(3)
Mn1 C2_5 2.157(3)
Mn1 C3_5 2.163(3)
C1_1 N2_1 1.356(3)
C1_1 N5_1 1.359(3)
N2_1 C3_1 1.384(3)
C3_1 C4_1 1.340(4)
C3_1 H3_1 0.9500
C4_1 N5_1 1.387(3)
C4_1 H4_1 0.9500
C1_2 C2_2 1.381(4)
C1_2 C6_2 1.383(4)
C2_2 C3_2 1.387(4)
C2_2 H2_2 0.9500
C3_2 C4_2 1.387(4)
C3_2 H3_2 0.9500
C4_2 C5_2 1.388(4)
C4_2 C7_2 1.507(4)
C5_2 C6_2 1.382(4)
C5_2 H5_2 0.9500
C6_2 H6_2 0.9500
C7_2 H7A_2 0.9800
C7_2 H7B_2 0.9800
C7_2 H7C_2 0.9800
C1_3 C6_3 1.382(4)
C1_3 C2_3 1.387(3)
C2_3 C3_3 1.391(4)
C2_3 H2_3 0.9500
C3_3 C4_3 1.389(4)
C3_3 H3_3 0.9500
C4_3 C5_3 1.398(4)
C4_3 C7_3 1.501(4)
C5_3 C6_3 1.385(4)
C5_3 H5_3 0.9500
C6_3 H6_3 0.9500
C7_3 H7A_3 0.9800
C7_3 H7B_3 0.9800
C7_3 H7C_3 0.9800
B1_4 C1_4 1.622(4)
C1_4 C2_4 1.541(4)
C1_4 C3_4 1.543(4)
C1_4 C4_4 1.548(4)
C2_4 H2A_4 0.9800
C2_4 H2B_4 0.9800
C2_4 H2C_4 0.9800
C3_4 H3A_4 0.9800
C3_4 H3B_4 0.9800
C3_4 H3C_4 0.9800
C4_4 H4A_4 0.9800
C4_4 H4B_4 0.9800
C4_4 H4C_4 0.9800
C1_5 C5_5 1.401(4)
C1_5 C2_5 1.410(4)
C1_5 H1_5 0.9500
C2_5 C3_5 1.414(4)
C2_5 H2_5 0.9500
C3_5 C4_5 1.404(4)
C3_5 H3_5 0.9500
C4_5 C5_5 1.422(4)
C4_5 H4_5 0.9500
C5_5 H5_5 0.9500
C1_6 C2_6 1.4000
C1_6 C6_6 1.4000
C1_6 H1_6 1.0800
C2_6 C3_6 1.4000
C2_6 H2_6 1.0800
C3_6 C4_6 1.4000
C3_6 H3_6 1.0800
C4_6 C5_6 1.4000
C4_6 H4_6 1.0800
C5_6 C6_6 1.4000
C5_6 H5_6 1.0800
C6_6 H6_6 1.0800
C1_16 C6_16 1.4000
C1_16 C2_16 1.4000
C1_16 H1_16 1.0800
C2_16 C3_16 1.4000
C2_16 H2_16 1.0800
C3_16 C4_16 1.4000
C3_16 H3_16 1.0800
C4_16 C5_16 1.4000
C4_16 H4_16 1.0800
C5_16 C6_16 1.4000
C5_16 H5_16 1.0800
C6_16 H6_16 1.0800

loop_
_geom_torsion_atom_site_label_1
_geom_torsion_atom_site_label_2
_geom_torsion_atom_site_label_3
_geom_torsion_atom_site_label_4
_geom_torsion
C1_1 Au1 C1 O1 -13.9(3)
B1_4 Au1 C1 O1 134.3(2)
Mn1 Au1 C1 O1 -179.7(3)
C1_1 Au1 C1 Mn1 165.80(11)
B1_4 Au1 C1 Mn1 -45.97(10)
Au1 C1 Mn1 C2 124.53(9)
Au1 C1 Mn1 B1_4 49.39(9)
Au1 C1 Mn1 C5_5 -127.4(3)
Au1 C1 Mn1 C1_5 -63.61(16)
Au1 C1 Mn1 C4_5 -147.20(10)
Au1 C1 Mn1 C2_5 -81.19(9)
Au1 C1 Mn1 C3_5 -119.01(8)
B1_4 Au1 Mn1 C2 40.96(14)
C1 Au1 Mn1 C2 -76.45(13)
B1_4 Au1 Mn1 C1 117.42(13)
C1 Au1 Mn1 B1_4 -117.42(13)
C1 Au1 Mn1 C5_5 159.89(13)
C1 Au1 Mn1 C1_5 141.78(12)
C1 Au1 Mn1 C4_5 121.89(18)
C1 Au1 Mn1 C2_5 103.40(12)
C1 Au1 Mn1 C3_5 85.22(13)
C1 Au1 C1_1 N2_1 51.8(3)
C1 Au1 C1_1 N5_1 -135.7(2)
N5_1 C1_1 N2_1 C3_1 -1.1(3)
Au1 C1_1 N2_1 C3_1 172.99(19)
C1_1 N2_1 C3_1 C4_1 0.5(3)
N2_1 C3_1 C4_1 N5_1 0.3(3)
N2_1 C1_1 N5_1 C4_1 1.3(3)
Au1 C1_1 N5_1 C4_1 -172.5(2)
C3_1 C4_1 N5_1 C1_1 -1.0(3)
C6_2 C1_2 C2_2 C3_2 1.0(4)
C1_2 C2_2 C3_2 C4_2 0.7(4)
C2_2 C3_2 C4_2 C5_2 -1.6(4)
C2_2 C3_2 C4_2 C7_2 177.1(3)
C3_2 C4_2 C5_2 C6_2 0.9(4)
C7_2 C4_2 C5_2 C6_2 -177.8(3)
C4_2 C5_2 C6_2 C1_2 0.7(4)
C2_2 C1_2 C6_2 C5_2 -1.6(4)
C6_3 C1_3 C2_3 C3_3 -1.0(4)
C1_3 C2_3 C3_3 C4_3 0.3(4)
C2_3 C3_3 C4_3 C5_3 0.9(4)
C2_3 C3_3 C4_3 C7_3 -177.1(3)
C3_3 C4_3 C5_3 C6_3 -1.4(4)
C7_3 C4_3 C5_3 C6_3 176.6(3)
C2_3 C1_3 C6_3 C5_3 0.5(4)
C4_3 C5_3 C6_3 C1_3 0.7(4)
C2 Mn1 B1_4 C1_4 -46.6(3)
C1 Mn1 B1_4 C1_4 37.9(3)
Au1 Mn1 B1_4 C1_4 98.5(3)
C2 Mn1 B1_4 Cl1 112.33(17)
C1 Mn1 B1_4 Cl1 -163.25(15)
Au1 Mn1 B1_4 Cl1 -102.57(15)
C2 Mn1 B1_4 Au1 -145.11(11)
C1 Mn1 B1_4 Au1 -60.68(10)
Mn1 Au1 B1_4 C1_4 -131.1(2)
C1 Au1 B1_4 C1_4 -95.39(18)
Mn1 Au1 B1_4 Cl1 110.96(17)
C1 Au1 B1_4 Cl1 146.71(17)
C1 Au1 B1_4 Mn1 35.74(8)
Cl1 B1_4 C1_4 C2_4 177.40(19)
Mn1 B1_4 C1_4 C2_4 -22.7(4)
Au1 B1_4 C1_4 C2_4 59.4(2)
Cl1 B1_4 C1_4 C3_4 57.9(3)
Mn1 B1_4 C1_4 C3_4 -142.2(2)
Au1 B1_4 C1_4 C3_4 -60.1(2)
Cl1 B1_4 C1_4 C4_4 -60.5(3)
Mn1 B1_4 C1_4 C4_4 99.4(3)
Au1 B1_4 C1_4 C4_4 -178.51(18)
C2 Mn1 C1_5 C5_5 21.9(3)
C1 Mn1 C1_5 C5_5 -146.55(19)
C4_5 Mn1 C1_5 C5_5 -38.15(17)
C2_5 Mn1 C1_5 C5_5 -118.0(2)
C3_5 Mn1 C1_5 C5_5 -80.55(18)
Au1 Mn1 C1_5 C5_5 153.81(17)
C2 Mn1 C1_5 C2_5 139.82(19)
C1 Mn1 C1_5 C2_5 -28.6(2)
C5_5 Mn1 C1_5 C2_5 118.0(2)
C4_5 Mn1 C1_5 C2_5 79.81(18)
C3_5 Mn1 C1_5 C2_5 37.40(16)
Au1 Mn1 C1_5 C2_5 -88.23(16)
C5_5 C1_5 C2_5 C3_5 -0.1(3)
Mn1 C1_5 C2_5 C3_5 -61.53(19)
C5_5 C1_5 C2_5 Mn1 61.46(19)
C2 Mn1 C2_5 C1_5 -92.1(3)
C1 Mn1 C2_5 C1_5 160.38(17)
C5_5 Mn1 C2_5 C1_5 -37.36(16)
C4_5 Mn1 C2_5 C1_5 -80.60(18)
C3_5 Mn1 C2_5 C1_5 -118.0(2)
Au1 Mn1 C2_5 C1_5 88.23(16)
C2 Mn1 C2_5 C3_5 25.9(3)
C1 Mn1 C2_5 C3_5 -81.63(18)
C5_5 Mn1 C2_5 C3_5 80.63(18)
C1_5 Mn1 C2_5 C3_5 118.0(2)
C4_5 Mn1 C2_5 C3_5 37.38(17)
Au1 Mn1 C2_5 C3_5 -153.79(16)
C1_5 C2_5 C3_5 C4_5 -0.2(3)
Mn1 C2_5 C3_5 C4_5 -61.3(2)
C1_5 C2_5 C3_5 Mn1 61.16(19)
C2 Mn1 C3_5 C4_5 -49.4(2)
C1 Mn1 C3_5 C4_5 -138.75(18)
C5_5 Mn1 C3_5 C4_5 37.72(17)
C1_5 Mn1 C3_5 C4_5 80.28(18)
C2_5 Mn1 C3_5 C4_5 117.7(2)
Au1 Mn1 C3_5 C4_5 147.87(14)
C2 Mn1 C3_5 C2_5 -167.15(17)
C1 Mn1 C3_5 C2_5 103.54(18)
C5_5 Mn1 C3_5 C2_5 -79.99(18)
C1_5 Mn1 C3_5 C2_5 -37.43(16)
C4_5 Mn1 C3_5 C2_5 -117.7(2)
Au1 Mn1 C3_5 C2_5 30.16(19)
C2_5 C3_5 C4_5 C5_5 0.4(3)
Mn1 C3_5 C4_5 C5_5 -61.0(2)
C2_5 C3_5 C4_5 Mn1 61.31(19)
C2 Mn1 C4_5 C3_5 137.18(18)
C1 Mn1 C4_5 C3_5 50.1(2)
C5_5 Mn1 C4_5 C3_5 -118.1(2)
C1_5 Mn1 C4_5 C3_5 -80.42(18)
C2_5 Mn1 C4_5 C3_5 -37.64(17)
Au1 Mn1 C4_5 C3_5 -58.3(2)
C2 Mn1 C4_5 C5_5 -104.74(18)
C1 Mn1 C4_5 C5_5 168.13(16)
C1_5 Mn1 C4_5 C5_5 37.65(16)
C2_5 Mn1 C4_5 C5_5 80.44(18)
C3_5 Mn1 C4_5 C5_5 118.1(2)
Au1 Mn1 C4_5 C5_5 59.8(2)
C2_5 C1_5 C5_5 C4_5 0.3(3)
Mn1 C1_5 C5_5 C4_5 62.03(19)
C2_5 C1_5 C5_5 Mn1 -61.74(19)
C3_5 C4_5 C5_5 C1_5 -0.4(3)
Mn1 C4_5 C5_5 C1_5 -62.03(19)
C3_5 C4_5 C5_5 Mn1 61.6(2)
C2 Mn1 C5_5 C1_5 -164.60(18)
C1 Mn1 C5_5 C1_5 89.5(3)
C4_5 Mn1 C5_5 C1_5 117.2(2)
C2_5 Mn1 C5_5 C1_5 37.47(17)
C3_5 Mn1 C5_5 C1_5 80.14(18)
Au1 Mn1 C5_5 C1_5 -30.11(19)
C2 Mn1 C5_5 C4_5 78.20(18)
C1 Mn1 C5_5 C4_5 -27.8(4)
C1_5 Mn1 C5_5 C4_5 -117.2(2)
C2_5 Mn1 C5_5 C4_5 -79.74(18)
C3_5 Mn1 C5_5 C4_5 -37.06(17)
Au1 Mn1 C5_5 C4_5 -147.32(14)
C6_6 C1_6 C2_6 C3_6 0.0
C1_6 C2_6 C3_6 C4_6 0.0
C2_6 C3_6 C4_6 C5_6 0.0
C3_6 C4_6 C5_6 C6_6 0.0
C4_6 C5_6 C6_6 C1_6 0.0
C2_6 C1_6 C6_6 C5_6 0.0
C6_16 C1_16 C2_16 C3_16 0.0
C1_16 C2_16 C3_16 C4_16 0.0
C2_16 C3_16 C4_16 C5_16 0.0
C3_16 C4_16 C5_16 C6_16 0.0
C2_16 C1_16 C6_16 C5_16 0.0
C4_16 C5_16 C6_16 C1_16 0.0
